data_4313076
loop_
_publ_author_name
'Nadezhda A. Bokach'
'Anatolii V. Khripoun'
'Vadim Yu. Kukushkin'
'Matti Haukka'
'Armando J. L. Pombeiro'

_publ_section_title
;
 A Route to 1,2,4-Oxadiazoles and Their Complexes via Platinum-Mediated
 1,3-Dipolar Cycloaddition of Nitrile Oxides to Organonitriles
;
_journal_name_full 'Inorganic Chemistry'
_journal_page_first 896
_journal_page_last 903
_journal_paper_doi 10.1021/ic026103v
_journal_volume 42
_journal_year 2003
_chemical_formula_sum 'C26 H32 Cl2 N4 O8 Pt'
_chemical_formula_weight 794.55
_chemical_name_common PtCl2(N=C(Et)ON=C(C6H2(OMe)3)2
_space_group_IT_number 14
_symmetry_cell_setting monoclinic
_symmetry_space_group_name_Hall '-P 2yn'
_symmetry_space_group_name_H-M 'P 1 21/n 1'
_atom_sites_solution_hydrogens geom
_atom_sites_solution_primary direct
_atom_sites_solution_secondary difmap
_audit_creation_method SHELXL-97
_cell_angle_alpha 90.00
_cell_angle_beta 91.6665(7)
_cell_angle_gamma 90.00
_cell_formula_units_Z 4
_cell_length_a 16.3688(3)
_cell_length_b 7.6474(2)
_cell_length_c 22.9269(6)
_cell_measurement_temperature 150(2)
_cell_volume 2868.75(12)
_computing_cell_refinement 'Denzo/Scalepack (Otwinowski & Minor, 1997)'
_computing_data_collection 'Collect (Nonius BV, 1997-2000)'
_computing_data_reduction 'Denzo/Scalepack (Otwinowski & Minor, 1997)'
_computing_molecular_graphics 'XP in SHELXTL v.5.1 (Bruker Axs, 1998)'
_computing_publication_material SHELXL-97
_computing_structure_refinement 'SHELXL-97 (Sheldrick, 1997)'
_computing_structure_solution 'SHELXS-97 (Sheldrick, 1990)'
_diffrn_ambient_temperature 150(2)
_diffrn_detector_area_resol_mean 9
_diffrn_measured_fraction_theta_full 0.979
_diffrn_measured_fraction_theta_max 0.979
_diffrn_measurement_device '95mm CCD camera on \k-goniostat'
_diffrn_measurement_device_type KappaCCD
_diffrn_measurement_method CCD
_diffrn_radiation_monochromator 'horizonally mounted graphite crystal'
_diffrn_radiation_source 'fine-focus sealed tube'
_diffrn_radiation_type MoK\a
_diffrn_radiation_wavelength 0.71073
_diffrn_reflns_av_R_equivalents 0.0566
_diffrn_reflns_av_sigmaI/netI 0.0398
_diffrn_reflns_limit_h_max 19
_diffrn_reflns_limit_h_min -19
_diffrn_reflns_limit_k_max 9
_diffrn_reflns_limit_k_min -9
_diffrn_reflns_limit_l_max 27
_diffrn_reflns_limit_l_min -27
_diffrn_reflns_number 29075
_diffrn_reflns_theta_full 25.34
_diffrn_reflns_theta_max 25.34
_diffrn_reflns_theta_min 2.81
_exptl_absorpt_coefficient_mu 5.133
_exptl_absorpt_correction_T_max 0.16567
_exptl_absorpt_correction_T_min 0.11832
_exptl_absorpt_correction_type multi-scan
_exptl_absorpt_process_details 'Xprep in Shelxtl v. 5.1 (Bruker AXS, 1998)'
_exptl_crystal_colour colorless
_exptl_crystal_density_diffrn 1.840
_exptl_crystal_density_method 'not measured'
_exptl_crystal_description needle
_exptl_crystal_F_000 1568
_exptl_crystal_size_max 0.20
_exptl_crystal_size_mid 0.10
_exptl_crystal_size_min 0.05
_refine_diff_density_max 0.960
_refine_diff_density_min -1.115
_refine_diff_density_rms 0.133
_refine_ls_extinction_method none
_refine_ls_goodness_of_fit_ref 1.124
_refine_ls_hydrogen_treatment constr
_refine_ls_matrix_type full
_refine_ls_number_parameters 378
_refine_ls_number_reflns 5129
_refine_ls_number_restraints 0
_refine_ls_restrained_S_all 1.124
_refine_ls_R_factor_all 0.0476
_refine_ls_R_factor_gt 0.0321
_refine_ls_shift/su_max 0.001
_refine_ls_shift/su_mean 0.000
_refine_ls_structure_factor_coef Fsqd
_refine_ls_weighting_details 'calc w=1/[\s^2^(Fo^2^)+(0.0229P)^2^+8.1612P] where P=(Fo^2^+2Fc^2^)/3'
_refine_ls_weighting_scheme calc
_refine_ls_wR_factor_gt 0.0692
_refine_ls_wR_factor_ref 0.0757
_reflns_number_gt 4092
_reflns_number_total 5129
_reflns_threshold_expression >2sigma(I)
_cod_data_source_file ic026103v-2_s4_3.cif
_cod_data_source_block structure_6
_cod_depositor_comments
;
The following automatic conversions were performed:

'_symmetry_cell_setting' value 'Monoclinic' changed to 'monoclinic'
according to the built-in table from CIF Core dictionary named
'cif_core.dic' version 2.4.1 from 2010-06-29.

Automatic conversion script
Id: cif_fix_values 1646 2011-03-28 12:23:43Z adriana 

The following automatic conversions were performed:

data name '_atom_site_symetry_multiplicity' was replaced with
'_atom_site_symmetry_multiplicity' as specified in the replacement
file 'data/replacement-values/replacement_tags.lst'.

Automatic conversion script
Id: cif_correct_tags 9268 2022-04-12 08:56:07Z antanas 
;
_cod_original_sg_symbol_H-M 'P 21/n'
_cod_database_code 4313076

loop_
_symmetry_equiv_pos_as_xyz
'x, y, z'
'-x+1/2, y+1/2, -z+1/2'
'-x, -y, -z'
'x-1/2, -y-1/2, z-1/2'

loop_
_atom_site_label
_atom_site_type_symbol
_atom_site_fract_x
_atom_site_fract_y
_atom_site_fract_z
_atom_site_U_iso_or_equiv
_atom_site_adp_type
_atom_site_occupancy
_atom_site_symmetry_multiplicity
_atom_site_calc_flag
_atom_site_refinement_flags
_atom_site_disorder_assembly
_atom_site_disorder_group
Pt1 Pt 0.515042(11) 0.49100(2) 0.246550(8) 0.02067(8) Uani 1 1 d . . .
Cl2 Cl 0.64065(8) 0.61161(17) 0.22771(7) 0.0319(3) Uani 1 1 d . . .
Cl1 Cl 0.39093(8) 0.36804(18) 0.26628(7) 0.0316(3) Uani 1 1 d . . .
N1 N 0.4838(2) 0.7035(5) 0.29280(18) 0.0192(9) Uani 1 1 d . . .
N2 N 0.4639(3) 0.8815(6) 0.3686(2) 0.0295(11) Uani 1 1 d . . .
N1B N 0.5415(2) 0.2780(5) 0.19845(18) 0.0188(9) Uani 1 1 d . . .
N2B N 0.5343(3) 0.1035(6) 0.1201(2) 0.0267(10) Uani 1 1 d . . .
O1 O 0.4258(2) 0.9501(5) 0.31603(17) 0.0298(9) Uani 1 1 d . . .
O4 O 0.6609(2) 0.7670(5) 0.37242(18) 0.0290(9) Uani 1 1 d . . .
O3 O 0.6739(2) 0.2282(5) 0.47588(18) 0.0315(9) Uani 1 1 d . . .
O2 O 0.4165(2) 0.4842(5) 0.40964(17) 0.0289(9) Uani 1 1 d . . .
O1B O 0.5828(2) 0.0262(5) 0.16556(16) 0.0275(8) Uani 1 1 d . . .
O4B O 0.3420(2) 0.2320(5) 0.13084(17) 0.0268(9) Uani 1 1 d . . .
O3B O 0.3255(2) 0.7859(5) 0.03789(19) 0.0333(10) Uani 1 1 d . . .
O2B O 0.5852(2) 0.5108(5) 0.08647(17) 0.0282(9) Uani 1 1 d . . .
C1 C 0.4400(3) 0.8372(6) 0.2732(2) 0.0224(12) Uani 1 1 d . . .
C4 C 0.4963(3) 0.7369(6) 0.3516(2) 0.0217(11) Uani 1 1 d . . .
C2 C 0.4060(3) 0.8741(7) 0.2141(3) 0.0310(13) Uani 1 1 d . . .
H2A H 0.4414 0.8195 0.1850 0.037 Uiso 1 1 calc R . .
H2B H 0.4064 1.0020 0.2075 0.037 Uiso 1 1 calc R . .
C3 C 0.3195(4) 0.8064(8) 0.2052(3) 0.0394(15) Uani 1 1 d . . .
H3A H 0.3178 0.6818 0.2150 0.059 Uiso 1 1 calc R . .
H3B H 0.3019 0.8227 0.1643 0.059 Uiso 1 1 calc R . .
H3C H 0.2828 0.8710 0.2304 0.059 Uiso 1 1 calc R . .
C5 C 0.5415(3) 0.6145(7) 0.3908(2) 0.0226(12) Uani 1 1 d . . .
C10 C 0.6259(3) 0.6243(7) 0.3974(2) 0.0246(12) Uani 1 1 d . . .
C9 C 0.6689(3) 0.4944(7) 0.4276(2) 0.0267(12) Uani 1 1 d . . .
H9 H 0.7266 0.5021 0.4328 0.032 Uiso 1 1 calc R . .
C8 C 0.6269(3) 0.3538(7) 0.4502(2) 0.0265(12) Uani 1 1 d . . .
C7 C 0.5415(3) 0.3456(7) 0.4467(2) 0.0270(12) Uani 1 1 d . . .
H7 H 0.5130 0.2521 0.4643 0.032 Uiso 1 1 calc R . .
C6 C 0.4991(3) 0.4779(7) 0.4167(2) 0.0249(12) Uani 1 1 d . . .
C13 C 0.7486(3) 0.7706(8) 0.3723(3) 0.0415(16) Uani 1 1 d . . .
H13A H 0.7701 0.7855 0.4123 0.062 Uiso 1 1 calc R . .
H13B H 0.7666 0.8684 0.3482 0.062 Uiso 1 1 calc R . .
H13C H 0.7689 0.6606 0.3563 0.062 Uiso 1 1 calc R . .
C12 C 0.6354(4) 0.0671(8) 0.4906(3) 0.0377(15) Uani 1 1 d . . .
H12A H 0.5995 0.0860 0.5235 0.057 Uiso 1 1 calc R . .
H12B H 0.6772 -0.0196 0.5015 0.057 Uiso 1 1 calc R . .
H12C H 0.6030 0.0244 0.4569 0.057 Uiso 1 1 calc R . .
C11 C 0.3718(4) 0.3312(7) 0.4243(3) 0.0357(15) Uani 1 1 d . . .
H11A H 0.3913 0.2318 0.4016 0.053 Uiso 1 1 calc R . .
H11B H 0.3136 0.3500 0.4154 0.053 Uiso 1 1 calc R . .
H11C H 0.3798 0.3064 0.4660 0.053 Uiso 1 1 calc R . .
C1B C 0.5849(3) 0.1380(7) 0.2108(2) 0.0237(12) Uani 1 1 d . . .
C4B C 0.5115(3) 0.2508(7) 0.1415(2) 0.0225(12) Uani 1 1 d . . .
C2B C 0.6360(4) 0.0847(7) 0.2621(3) 0.0321(14) Uani 1 1 d . . .
H2C H 0.6238 -0.0392 0.2708 0.039 Uiso 1 1 calc R . .
H2D H 0.6940 0.0908 0.2511 0.039 Uiso 1 1 calc R . .
C3B C 0.6268(5) 0.1862(9) 0.3158(3) 0.061(2) Uani 1 1 d . . .
H3D H 0.6489 0.3041 0.3105 0.092 Uiso 1 1 calc R . .
H3E H 0.6566 0.1282 0.3481 0.092 Uiso 1 1 calc R . .
H3F H 0.5687 0.1941 0.3249 0.092 Uiso 1 1 calc R . .
C5B C 0.4617(3) 0.3815(7) 0.1097(2) 0.0226(12) Uani 1 1 d . . .
C10B C 0.3762(3) 0.3764(7) 0.1075(2) 0.0243(12) Uani 1 1 d . . .
C9B C 0.3329(3) 0.5149(7) 0.0828(2) 0.0270(12) Uani 1 1 d . . .
H9C H 0.2749 0.5132 0.0818 0.032 Uiso 1 1 calc R . .
C8B C 0.3739(3) 0.6556(7) 0.0597(3) 0.0269(13) Uani 1 1 d . . .
C7B C 0.4597(3) 0.6612(7) 0.0589(3) 0.0281(13) Uani 1 1 d . . .
H7C H 0.4876 0.7569 0.0421 0.034 Uiso 1 1 calc R . .
C6B C 0.5022(3) 0.5209(7) 0.0838(2) 0.0257(12) Uani 1 1 d . . .
C13B C 0.2542(3) 0.2336(8) 0.1356(3) 0.0398(16) Uani 1 1 d . . .
H13D H 0.2377 0.3373 0.1574 0.060 Uiso 1 1 calc R . .
H13E H 0.2367 0.1281 0.1560 0.060 Uiso 1 1 calc R . .
H13F H 0.2284 0.2364 0.0964 0.060 Uiso 1 1 calc R . .
C12B C 0.3641(4) 0.9442(7) 0.0198(3) 0.0366(15) Uani 1 1 d . . .
H12D H 0.4023 0.9844 0.0507 0.055 Uiso 1 1 calc R . .
H12E H 0.3224 1.0341 0.0123 0.055 Uiso 1 1 calc R . .
H12F H 0.3939 0.9225 -0.0159 0.055 Uiso 1 1 calc R . .
C11B C 0.6310(3) 0.6589(7) 0.0682(3) 0.0332(14) Uani 1 1 d . . .
H11D H 0.6214 0.6777 0.0263 0.050 Uiso 1 1 calc R . .
H11E H 0.6893 0.6380 0.0762 0.050 Uiso 1 1 calc R . .
H11F H 0.6137 0.7627 0.0897 0.050 Uiso 1 1 calc R . .

loop_
_atom_site_aniso_label
_atom_site_aniso_U_11
_atom_site_aniso_U_22
_atom_site_aniso_U_33
_atom_site_aniso_U_23
_atom_site_aniso_U_13
_atom_site_aniso_U_12
Pt1 0.01998(12) 0.01855(11) 0.02344(12) -0.00104(10) -0.00026(7) 0.00197(8)
Cl2 0.0248(7) 0.0285(7) 0.0428(9) -0.0076(6) 0.0065(6) -0.0051(5)
Cl1 0.0261(7) 0.0288(7) 0.0403(9) -0.0041(6) 0.0057(6) -0.0045(5)
N1 0.020(2) 0.022(2) 0.016(2) 0.0009(18) 0.0043(18) -0.0024(17)
N2 0.038(3) 0.024(2) 0.026(3) -0.002(2) -0.002(2) 0.005(2)
N1B 0.017(2) 0.023(2) 0.017(2) 0.0011(18) 0.0050(17) -0.0021(17)
N2B 0.025(3) 0.026(2) 0.029(3) 0.001(2) -0.003(2) 0.0036(18)
O1 0.032(2) 0.0246(19) 0.033(2) -0.0013(17) 0.0025(17) 0.0100(15)
O4 0.022(2) 0.027(2) 0.038(3) 0.0042(18) 0.0018(17) -0.0041(15)
O3 0.029(2) 0.028(2) 0.037(3) 0.0064(18) -0.0041(18) 0.0062(16)
O2 0.024(2) 0.028(2) 0.035(2) 0.0038(18) 0.0021(16) -0.0011(16)
O1B 0.029(2) 0.0232(19) 0.031(2) -0.0030(17) -0.0027(16) 0.0046(15)
O4B 0.020(2) 0.029(2) 0.032(2) 0.0046(17) 0.0005(16) -0.0015(15)
O3B 0.027(2) 0.031(2) 0.043(3) 0.0099(19) 0.0002(18) 0.0056(16)
O2B 0.019(2) 0.029(2) 0.036(2) 0.0068(18) -0.0004(15) -0.0015(16)
C1 0.018(3) 0.019(3) 0.031(3) 0.004(2) 0.000(2) -0.001(2)
C4 0.019(3) 0.019(3) 0.028(3) 0.000(2) 0.006(2) -0.006(2)
C2 0.028(3) 0.029(3) 0.037(4) 0.004(3) 0.004(3) 0.009(2)
C3 0.035(4) 0.041(4) 0.041(4) 0.002(3) -0.005(3) 0.001(3)
C5 0.027(3) 0.020(3) 0.021(3) -0.002(2) -0.001(2) 0.001(2)
C10 0.028(3) 0.023(3) 0.023(3) -0.002(2) 0.002(2) 0.000(2)
C9 0.025(3) 0.029(3) 0.026(3) -0.004(3) -0.004(2) 0.000(2)
C8 0.032(3) 0.029(3) 0.018(3) 0.001(2) -0.003(2) 0.005(2)
C7 0.031(3) 0.028(3) 0.022(3) 0.003(2) 0.000(2) -0.001(2)
C6 0.024(3) 0.029(3) 0.021(3) -0.003(2) 0.000(2) 0.004(2)
C13 0.021(3) 0.040(4) 0.063(5) 0.008(3) 0.003(3) -0.002(3)
C12 0.037(4) 0.031(3) 0.046(4) 0.009(3) -0.002(3) 0.008(3)
C11 0.029(3) 0.032(3) 0.047(4) 0.007(3) 0.000(3) -0.010(2)
C1B 0.019(3) 0.020(3) 0.032(3) 0.001(2) -0.002(2) -0.001(2)
C4B 0.019(3) 0.022(3) 0.027(3) -0.006(2) 0.006(2) -0.004(2)
C2B 0.031(3) 0.029(3) 0.037(4) -0.004(3) -0.005(3) 0.005(2)
C3B 0.096(6) 0.047(4) 0.039(5) -0.006(3) -0.029(4) 0.032(4)
C5B 0.024(3) 0.022(3) 0.022(3) 0.001(2) -0.001(2) 0.000(2)
C10B 0.022(3) 0.030(3) 0.020(3) -0.007(2) 0.001(2) -0.002(2)
C9B 0.022(3) 0.030(3) 0.028(3) 0.000(3) -0.002(2) 0.004(2)
C8B 0.024(3) 0.029(3) 0.027(3) -0.001(2) -0.003(2) 0.006(2)
C7B 0.032(3) 0.027(3) 0.025(3) 0.003(2) -0.002(2) -0.002(2)
C6B 0.023(3) 0.031(3) 0.023(3) -0.001(3) 0.001(2) 0.002(2)
C13B 0.020(3) 0.039(4) 0.061(5) 0.012(3) 0.007(3) -0.002(2)
C12B 0.038(4) 0.029(3) 0.042(4) 0.007(3) -0.005(3) 0.004(2)
C11B 0.026(3) 0.030(3) 0.045(4) 0.005(3) 0.005(3) -0.005(2)

loop_
_atom_type_symbol
_atom_type_description
_atom_type_scat_dispersion_real
_atom_type_scat_dispersion_imag
_atom_type_scat_source
C C 0.0033 0.0016 'International Tables Vol C Tables 4.2.6.8 and 6.1.1.4'
H H 0.0000 0.0000 'International Tables Vol C Tables 4.2.6.8 and 6.1.1.4'
N N 0.0061 0.0033 'International Tables Vol C Tables 4.2.6.8 and 6.1.1.4'
O O 0.0106 0.0060 'International Tables Vol C Tables 4.2.6.8 and 6.1.1.4'
Cl Cl 0.1484 0.1585 'International Tables Vol C Tables 4.2.6.8 and 6.1.1.4'
Pt Pt -1.7033 8.3905 'International Tables Vol C Tables 4.2.6.8 and 6.1.1.4'

loop_
_geom_angle_atom_site_label_1
_geom_angle_atom_site_label_2
_geom_angle_atom_site_label_3
_geom_angle
_geom_angle_site_symmetry_1
_geom_angle_site_symmetry_3
_geom_angle_publ_flag
N1 Pt1 N1B 177.51(16) . . ?
N1 Pt1 Cl1 89.25(12) . . ?
N1B Pt1 Cl1 88.99(12) . . ?
N1 Pt1 Cl2 91.00(12) . . ?
N1B Pt1 Cl2 90.79(12) . . ?
Cl1 Pt1 Cl2 179.13(5) . . ?
C1 N1 C4 104.6(4) . . ?
C1 N1 Pt1 126.1(4) . . ?
C4 N1 Pt1 129.1(3) . . ?
C4 N2 O1 103.3(4) . . ?
C1B N1B C4B 104.7(4) . . ?
C1B N1B Pt1 131.6(4) . . ?
C4B N1B Pt1 123.7(3) . . ?
C4B N2B O1B 104.3(4) . . ?
C1 O1 N2 107.5(4) . . ?
C10 O4 C13 116.6(4) . . ?
C8 O3 C12 117.7(4) . . ?
C6 O2 C11 117.3(4) . . ?
C1B O1B N2B 107.6(4) . . ?
C10B O4B C13B 116.5(4) . . ?
C8B O3B C12B 118.0(4) . . ?
C6B O2B C11B 118.3(4) . . ?
N1 C1 O1 110.8(5) . . ?
N1 C1 C2 130.3(5) . . ?
O1 C1 C2 118.9(4) . . ?
N2 C4 N1 113.7(5) . . ?
N2 C4 C5 124.1(5) . . ?
N1 C4 C5 122.2(4) . . ?
C1 C2 C3 112.6(5) . . ?
C1 C2 H2A 109.1 . . ?
C3 C2 H2A 109.1 . . ?
C1 C2 H2B 109.1 . . ?
C3 C2 H2B 109.1 . . ?
H2A C2 H2B 107.8 . . ?
C2 C3 H3A 109.5 . . ?
C2 C3 H3B 109.5 . . ?
H3A C3 H3B 109.5 . . ?
C2 C3 H3C 109.5 . . ?
H3A C3 H3C 109.5 . . ?
H3B C3 H3C 109.5 . . ?
C10 C5 C6 120.0(5) . . ?
C10 C5 C4 120.7(5) . . ?
C6 C5 C4 119.0(5) . . ?
O4 C10 C5 115.2(5) . . ?
O4 C10 C9 124.5(5) . . ?
C5 C10 C9 120.3(5) . . ?
C8 C9 C10 119.4(5) . . ?
C8 C9 H9 120.3 . . ?
C10 C9 H9 120.3 . . ?
O3 C8 C9 115.5(5) . . ?
O3 C8 C7 123.1(5) . . ?
C9 C8 C7 121.3(5) . . ?
C6 C7 C8 118.4(5) . . ?
C6 C7 H7 120.8 . . ?
C8 C7 H7 120.8 . . ?
O2 C6 C5 115.4(5) . . ?
O2 C6 C7 124.2(5) . . ?
C5 C6 C7 120.4(5) . . ?
O4 C13 H13A 109.5 . . ?
O4 C13 H13B 109.5 . . ?
H13A C13 H13B 109.5 . . ?
O4 C13 H13C 109.5 . . ?
H13A C13 H13C 109.5 . . ?
H13B C13 H13C 109.5 . . ?
O3 C12 H12A 109.5 . . ?
O3 C12 H12B 109.5 . . ?
H12A C12 H12B 109.5 . . ?
O3 C12 H12C 109.5 . . ?
H12A C12 H12C 109.5 . . ?
H12B C12 H12C 109.5 . . ?
O2 C11 H11A 109.5 . . ?
O2 C11 H11B 109.5 . . ?
H11A C11 H11B 109.5 . . ?
O2 C11 H11C 109.5 . . ?
H11A C11 H11C 109.5 . . ?
H11B C11 H11C 109.5 . . ?
N1B C1B O1B 110.5(5) . . ?
N1B C1B C2B 133.4(5) . . ?
O1B C1B C2B 116.1(4) . . ?
N2B C4B N1B 112.8(5) . . ?
N2B C4B C5B 124.6(5) . . ?
N1B C4B C5B 122.5(4) . . ?
C3B C2B C1B 116.9(5) . . ?
C3B C2B H2C 108.1 . . ?
C1B C2B H2C 108.1 . . ?
C3B C2B H2D 108.1 . . ?
C1B C2B H2D 108.1 . . ?
H2C C2B H2D 107.3 . . ?
C2B C3B H3D 109.5 . . ?
C2B C3B H3E 109.5 . . ?
H3D C3B H3E 109.5 . . ?
C2B C3B H3F 109.5 . . ?
H3D C3B H3F 109.5 . . ?
H3E C3B H3F 109.5 . . ?
C6B C5B C10B 119.6(5) . . ?
C6B C5B C4B 117.7(5) . . ?
C10B C5B C4B 122.6(5) . . ?
O4B C10B C9B 124.9(5) . . ?
O4B C10B C5B 115.7(5) . . ?
C9B C10B C5B 119.4(5) . . ?
C8B C9B C10B 120.3(5) . . ?
C8B C9B H9C 119.8 . . ?
C10B C9B H9C 119.8 . . ?
O3B C8B C9B 115.3(5) . . ?
O3B C8B C7B 123.0(5) . . ?
C9B C8B C7B 121.7(5) . . ?
C6B C7B C8B 117.3(5) . . ?
C6B C7B H7C 121.3 . . ?
C8B C7B H7C 121.3 . . ?
O2B C6B C7B 123.3(5) . . ?
O2B C6B C5B 115.1(5) . . ?
C7B C6B C5B 121.6(5) . . ?
O4B C13B H13D 109.5 . . ?
O4B C13B H13E 109.5 . . ?
H13D C13B H13E 109.5 . . ?
O4B C13B H13F 109.5 . . ?
H13D C13B H13F 109.5 . . ?
H13E C13B H13F 109.5 . . ?
O3B C12B H12D 109.5 . . ?
O3B C12B H12E 109.5 . . ?
H12D C12B H12E 109.5 . . ?
O3B C12B H12F 109.5 . . ?
H12D C12B H12F 109.5 . . ?
H12E C12B H12F 109.5 . . ?
O2B C11B H11D 109.5 . . ?
O2B C11B H11E 109.5 . . ?
H11D C11B H11E 109.5 . . ?
O2B C11B H11F 109.5 . . ?
H11D C11B H11F 109.5 . . ?
H11E C11B H11F 109.5 . . ?

loop_
_geom_bond_atom_site_label_1
_geom_bond_atom_site_label_2
_geom_bond_distance
_geom_bond_site_symmetry_2
_geom_bond_publ_flag
Pt1 N1 2.015(4) . ?
Pt1 N1B 2.021(4) . ?
Pt1 Cl1 2.2955(14) . ?
Pt1 Cl2 2.3057(13) . ?
N1 C1 1.320(6) . ?
N1 C4 1.381(7) . ?
N2 C4 1.292(7) . ?
N2 O1 1.439(6) . ?
N1B C1B 1.311(6) . ?
N1B C4B 1.397(7) . ?
N2B C4B 1.288(7) . ?
N2B O1B 1.420(5) . ?
O1 C1 1.333(6) . ?
O4 C10 1.366(6) . ?
O4 C13 1.435(7) . ?
O3 C8 1.355(6) . ?
O3 C12 1.430(7) . ?
O2 C6 1.358(6) . ?
O2 C11 1.426(6) . ?
O1B C1B 1.344(6) . ?
O4B C10B 1.355(6) . ?
O4B C13B 1.444(6) . ?
O3B C8B 1.359(6) . ?
O3B C12B 1.432(7) . ?
O2B C6B 1.360(6) . ?
O2B C11B 1.427(6) . ?
C1 C2 1.475(8) . ?
C4 C5 1.481(7) . ?
C2 C3 1.516(8) . ?
C2 H2A 0.9900 . ?
C2 H2B 0.9900 . ?
C3 H3A 0.9800 . ?
C3 H3B 0.9800 . ?
C3 H3C 0.9800 . ?
C5 C10 1.386(8) . ?
C5 C6 1.396(7) . ?
C10 C9 1.391(7) . ?
C9 C8 1.384(8) . ?
C9 H9 0.9500 . ?
C8 C7 1.400(8) . ?
C7 C6 1.397(7) . ?
C7 H7 0.9500 . ?
C13 H13A 0.9800 . ?
C13 H13B 0.9800 . ?
C13 H13C 0.9800 . ?
C12 H12A 0.9800 . ?
C12 H12B 0.9800 . ?
C12 H12C 0.9800 . ?
C11 H11A 0.9800 . ?
C11 H11B 0.9800 . ?
C11 H11C 0.9800 . ?
C1B C2B 1.479(7) . ?
C4B C5B 1.471(7) . ?
C2B C3B 1.469(9) . ?
C2B H2C 0.9900 . ?
C2B H2D 0.9900 . ?
C3B H3D 0.9800 . ?
C3B H3E 0.9800 . ?
C3B H3F 0.9800 . ?
C5B C6B 1.397(7) . ?
C5B C10B 1.400(7) . ?
C10B C9B 1.386(7) . ?
C9B C8B 1.382(8) . ?
C9B H9C 0.9500 . ?
C8B C7B 1.406(8) . ?
C7B C6B 1.393(7) . ?
C7B H7C 0.9500 . ?
C13B H13D 0.9800 . ?
C13B H13E 0.9800 . ?
C13B H13F 0.9800 . ?
C12B H12D 0.9800 . ?
C12B H12E 0.9800 . ?
C12B H12F 0.9800 . ?
C11B H11D 0.9800 . ?
C11B H11E 0.9800 . ?
C11B H11F 0.9800 . ?

loop_
_geom_torsion_atom_site_label_1
_geom_torsion_atom_site_label_2
_geom_torsion_atom_site_label_3
_geom_torsion_atom_site_label_4
_geom_torsion
_geom_torsion_site_symmetry_1
_geom_torsion_site_symmetry_2
_geom_torsion_site_symmetry_3
_geom_torsion_site_symmetry_4
_geom_torsion_publ_flag
N1B Pt1 N1 C1 -39(4) . . . . ?
Cl1 Pt1 N1 C1 -84.1(4) . . . . ?
Cl2 Pt1 N1 C1 96.7(4) . . . . ?
N1B Pt1 N1 C4 135(4) . . . . ?
Cl1 Pt1 N1 C4 89.9(4) . . . . ?
Cl2 Pt1 N1 C4 -89.2(4) . . . . ?
N1 Pt1 N1B C1B -144(4) . . . . ?
Cl1 Pt1 N1B C1B -98.6(4) . . . . ?
Cl2 Pt1 N1B C1B 80.6(4) . . . . ?
N1 Pt1 N1B C4B 34(4) . . . . ?
Cl1 Pt1 N1B C4B 79.2(4) . . . . ?
Cl2 Pt1 N1B C4B -101.6(4) . . . . ?
C4 N2 O1 C1 0.1(5) . . . . ?
C4B N2B O1B C1B -0.4(5) . . . . ?
C4 N1 C1 O1 0.6(5) . . . . ?
Pt1 N1 C1 O1 175.8(3) . . . . ?
C4 N1 C1 C2 -178.5(5) . . . . ?
Pt1 N1 C1 C2 -3.3(8) . . . . ?
N2 O1 C1 N1 -0.4(5) . . . . ?
N2 O1 C1 C2 178.8(5) . . . . ?
O1 N2 C4 N1 0.3(6) . . . . ?
O1 N2 C4 C5 -178.5(5) . . . . ?
C1 N1 C4 N2 -0.5(6) . . . . ?
Pt1 N1 C4 N2 -175.5(3) . . . . ?
C1 N1 C4 C5 178.3(5) . . . . ?
Pt1 N1 C4 C5 3.2(7) . . . . ?
N1 C1 C2 C3 92.3(7) . . . . ?
O1 C1 C2 C3 -86.7(6) . . . . ?
N2 C4 C5 C10 -94.2(7) . . . . ?
N1 C4 C5 C10 87.2(6) . . . . ?
N2 C4 C5 C6 92.0(6) . . . . ?
N1 C4 C5 C6 -86.6(6) . . . . ?
C13 O4 C10 C5 -172.7(5) . . . . ?
C13 O4 C10 C9 7.2(8) . . . . ?
C6 C5 C10 O4 -177.3(5) . . . . ?
C4 C5 C10 O4 8.9(8) . . . . ?
C6 C5 C10 C9 2.8(8) . . . . ?
C4 C5 C10 C9 -171.0(5) . . . . ?
O4 C10 C9 C8 -178.8(5) . . . . ?
C5 C10 C9 C8 1.1(8) . . . . ?
C12 O3 C8 C9 -169.3(5) . . . . ?
C12 O3 C8 C7 11.4(8) . . . . ?
C10 C9 C8 O3 176.2(5) . . . . ?
C10 C9 C8 C7 -4.4(8) . . . . ?
O3 C8 C7 C6 -176.9(5) . . . . ?
C9 C8 C7 C6 3.8(8) . . . . ?
C11 O2 C6 C5 167.2(5) . . . . ?
C11 O2 C6 C7 -12.1(8) . . . . ?
C10 C5 C6 O2 177.3(5) . . . . ?
C4 C5 C6 O2 -8.8(7) . . . . ?
C10 C5 C6 C7 -3.4(8) . . . . ?
C4 C5 C6 C7 170.4(5) . . . . ?
C8 C7 C6 O2 179.3(5) . . . . ?
C8 C7 C6 C5 0.2(8) . . . . ?
C4B N1B C1B O1B -0.7(6) . . . . ?
Pt1 N1B C1B O1B 177.4(3) . . . . ?
C4B N1B C1B C2B 176.8(6) . . . . ?
Pt1 N1B C1B C2B -5.1(9) . . . . ?
N2B O1B C1B N1B 0.7(5) . . . . ?
N2B O1B C1B C2B -177.2(4) . . . . ?
O1B N2B C4B N1B 0.0(6) . . . . ?
O1B N2B C4B C5B 178.0(5) . . . . ?
C1B N1B C4B N2B 0.4(6) . . . . ?
Pt1 N1B C4B N2B -177.9(3) . . . . ?
C1B N1B C4B C5B -177.7(5) . . . . ?
Pt1 N1B C4B C5B 4.0(7) . . . . ?
N1B C1B C2B C3B 14.3(10) . . . . ?
O1B C1B C2B C3B -168.4(6) . . . . ?
N2B C4B C5B C6B -97.6(6) . . . . ?
N1B C4B C5B C6B 80.3(7) . . . . ?
N2B C4B C5B C10B 86.4(7) . . . . ?
N1B C4B C5B C10B -95.8(6) . . . . ?
C13B O4B C10B C9B -6.9(8) . . . . ?
C13B O4B C10B C5B 172.6(5) . . . . ?
C6B C5B C10B O4B 176.6(5) . . . . ?
C4B C5B C10B O4B -7.4(8) . . . . ?
C6B C5B C10B C9B -3.9(8) . . . . ?
C4B C5B C10B C9B 172.1(5) . . . . ?
O4B C10B C9B C8B -179.4(5) . . . . ?
C5B C10B C9B C8B 1.1(8) . . . . ?
C12B O3B C8B C9B 172.6(5) . . . . ?
C12B O3B C8B C7B -7.6(8) . . . . ?
C10B C9B C8B O3B -178.5(5) . . . . ?
C10B C9B C8B C7B 1.7(9) . . . . ?
O3B C8B C7B C6B 178.6(5) . . . . ?
C9B C8B C7B C6B -1.6(9) . . . . ?
C11B O2B C6B C7B 6.6(8) . . . . ?
C11B O2B C6B C5B -171.6(5) . . . . ?
C8B C7B C6B O2B -179.4(5) . . . . ?
C8B C7B C6B C5B -1.3(8) . . . . ?
C10B C5B C6B O2B -177.8(5) . . . . ?
C4B C5B C6B O2B 6.0(7) . . . . ?
C10B C5B C6B C7B 4.0(8) . . . . ?
C4B C5B C6B C7B -172.2(5) . . . . ?
